data_1575202
loop_
_publ_author_name
'Combourieu, Adrien'
'Christodoulou, Stella'
'Maron, Laurent'
'Assendjee, Eachann'
'Casaretto, Nicolas'
'Phung, Bich Tuyen'
'Banyasz, Akos'
'Maury, Olivier'
'Gregson, Matthew'
'Wooles, Ashley J.'
'Liddle, Stephen T.'
'Tard, C&#xe9;dric'
'Nocton, Gr&#xe9;gory'
'Danoun, Gr&#xe9;gory'

_publ_section_title
;
 Visible light activation of C-Cl and C-F bonds in persistent organic
 pollutants using cerium(iii) triamidoamine complex.
;
_journal_issue 34
_journal_name_full 'Chemical science'
_journal_page_first 15510
_journal_page_last 15517
_journal_paper_doi 10.1039/d5sc03626g
_journal_volume 16
_journal_year 2025
_chemical_formula_moiety '8(C33 H75 Ce F N4 Si3)'
_chemical_formula_sum 'C264 H600 Ce8 F8 N32 Si24'
_chemical_formula_weight 6170.84
_space_group_crystal_system monoclinic
_space_group_IT_number 14
_space_group_name_Hall '-P 2yn'
_space_group_name_H-M_alt 'P 1 21/n 1'
_atom_sites_solution_hydrogens mixed
_atom_sites_solution_primary dual
_audit_creation_date 2024-05-14
_audit_creation_method
;
Olex2 1.5
(compiled 2024.02.16 svn.r378c4104 for OlexSys, GUI svn.r6928)
;
_audit_update_record
;
2024-09-27 deposited with the CCDC.	2025-07-15 downloaded from the CCDC.
;
_cell_angle_alpha 90
_cell_angle_beta 103.739(4)
_cell_angle_gamma 90
_cell_formula_units_Z 1
_cell_length_a 20.3562(10)
_cell_length_b 19.9580(9)
_cell_length_c 20.6752(11)
_cell_measurement_reflns_used 29348
_cell_measurement_temperature 150
_cell_measurement_theta_max 29.95
_cell_measurement_theta_min 1.59
_cell_volume 8159.4(7)
_computing_cell_refinement
;
X-Area Recipe 1.37.0.0 (STOE, 2021)
;
_computing_data_collection
;
X-Area Pilatus3_SV 1.31.186.0 (STOE, 2022)
;
_computing_data_reduction
;
X-Area Integrate 2.5.3.0 (STOE, 2021)
X-Area LANA 2.7.5.0 (STOE, 2022)
;
_computing_molecular_graphics 'Olex2 1.5 (Dolomanov et al., 2009)'
_computing_publication_material
;
STOE & Cie GmbH, X-Area, software package for collecting single-crystal or
multi-domain crystal data on STOE area-detector diffractometers, for image 
processing, for the correction and scaling of reflection intensities and 
for outlier rejection, version 2.1, Darmstadt 2022
;
_computing_structure_refinement 'SHELXL 2018/3 (Sheldrick, 2015)'
_computing_structure_solution 'SHELXT 2018/2 (Sheldrick, 2018)'
_diffrn_ambient_temperature 150
_diffrn_detector 'EIGER2 1M CDTE'
_diffrn_detector_area_resol_mean 13.33
_diffrn_measured_fraction_theta_full 0.996
_diffrn_measured_fraction_theta_max 0.902
_diffrn_measurement_details
;
 553 frames, detector distance = 60 mm
;
_diffrn_measurement_device 'Eulerian 4-circle diffractometer'
_diffrn_measurement_device_type 'STOE STADIVARI'
_diffrn_measurement_method 'rotation method, \w scans'
_diffrn_radiation_collimation '1.2 0.6 mm diameter'
_diffrn_radiation_monochromator 'Graded multilayer mirror'
_diffrn_radiation_polarisn_norm 270
_diffrn_radiation_probe x-ray
_diffrn_radiation_type 'Mo K\a'
_diffrn_radiation_wavelength 0.71073
_diffrn_reflns_av_R_equivalents 0.0287
_diffrn_reflns_av_unetI/netI 0.0274
_diffrn_reflns_Laue_measured_fraction_full 0.996
_diffrn_reflns_Laue_measured_fraction_max 0.902
_diffrn_reflns_limit_h_max 27
_diffrn_reflns_limit_h_min -29
_diffrn_reflns_limit_k_max 28
_diffrn_reflns_limit_k_min -22
_diffrn_reflns_limit_l_max 29
_diffrn_reflns_limit_l_min -29
_diffrn_reflns_number 77535
_diffrn_reflns_point_group_measured_fraction_full 0.996
_diffrn_reflns_point_group_measured_fraction_max 0.902
_diffrn_reflns_theta_full 25.242
_diffrn_reflns_theta_max 30.644
_diffrn_reflns_theta_min 2.270
_diffrn_source Axo_Mo
_diffrn_source_current 1.000
_diffrn_source_power 0.050
_diffrn_source_voltage 50
_exptl_absorpt_coefficient_mu 1.234
_exptl_absorpt_correction_T_max 1.0000
_exptl_absorpt_correction_T_min 1.0000
_exptl_absorpt_correction_type multi-scan
_exptl_absorpt_process_details
;
STOE LANA, absorption correction by scaling of reflection intensities.
J. Koziskova, F. Hahn, J. Richter, J. Kozisek, "Comparison of different
absorption corrections on the model structure of tetrakis(\m~2~-acetato)-
diaqua-di-copper(II)", Acta Chimica Slovaca, vol. 9, no. 2, 2016, pp. 136 - 140.
;
_exptl_crystal_colour black
_exptl_crystal_colour_primary black
_exptl_crystal_density_diffrn 1.256
_exptl_crystal_density_method 'not measured'
_exptl_crystal_description plate
_exptl_crystal_F_000 3280
_refine_diff_density_max 0.677
_refine_diff_density_min -0.873
_refine_diff_density_rms 0.068
_refine_ls_extinction_method none
_refine_ls_goodness_of_fit_ref 1.035
_refine_ls_hydrogen_treatment mixed
_refine_ls_matrix_type full
_refine_ls_number_parameters 1214
_refine_ls_number_reflns 22744
_refine_ls_number_restraints 0
_refine_ls_restrained_S_all 1.035
_refine_ls_R_factor_all 0.0609
_refine_ls_R_factor_gt 0.0371
_refine_ls_shift/su_max 0.002
_refine_ls_shift/su_mean 0.000
_refine_ls_structure_factor_coef Fsqd
_refine_ls_weighting_details 'w=1/[\s^2^(Fo^2^)+(0.0397P)^2^+7.1942P] where P=(Fo^2^+2Fc^2^)/3'
_refine_ls_weighting_scheme calc
_refine_ls_wR_factor_gt 0.0869
_refine_ls_wR_factor_ref 0.0998
_reflns_Friedel_coverage 0.000
_reflns_number_gt 16506
_reflns_number_total 22744
_reflns_threshold_expression 'I > 2\s(I)'
_cod_data_source_file d5sc03626g3.cif
_cod_data_source_block 2_F
_cod_depositor_comments 'Adding full bibliography for 1575197--1575202.cif.'
_cod_database_code 1575202
_shelx_shelxl_version_number 2018/3
_shelx_space_group_comment
;
The symmetry employed for this shelxl refinement is uniquely defined
by the following loop, which should always be used as a source of
symmetry information in preference to the above space-group names.
They are only intended as comments.
;
_olex2_refinement_description
;
1. Fixed Uiso
 At 1.5 times of:
  All C(H,H,H) groups
2.a Idealised Me refined as rotating group:
 C27B(H27A,H27B,H27C), C20B(H20A,H20B,H20C), C26A(H26D,H26E,H26F), C14B(H14A,
 H14B,H14C), C15A(H15D,H15E,H15F), C8A(H8AA,H8AB,H8AC), C8B(H8BA,H8BB,H8BC),
 C14A(H14D,H14E,H14F), C9B(H9BA,H9BB,H9BC), C18A(H18D,H18E,H18F), C17A(H17D,
 H17E,H17F), C23A(H23D,H23E,H23F), C24A(H24D,H24E,H24F)
;
_olex2_submission_special_instructions 'No special instructions were received'
_stoe_detector_distance '60.0 mm'
_stoe_detector_pixelsize_x '0.075 mm'
_stoe_detector_pixelsize_y '0.075 mm'
_stoe_detector_size_x '8.0 cm'
_stoe_detector_size_y '7.7 cm'
_stoe_evaluation_integration_a 14.5
_stoe_evaluation_integration_b 0.7
_stoe_evaluation_integration_ems 0.013
_stoe_evaluation_lana_bis_l_even_max -
_stoe_evaluation_lana_bis_l_odd_max -
_stoe_evaluation_lana_bos_l_even_max 4
_stoe_evaluation_lana_bos_l_odd_max 1
_stoe_evaluation_lana_completeness 90.2
_stoe_evaluation_lana_dxs_max_order 3
_stoe_evaluation_lana_dys_max_order 3
_stoe_evaluation_lana_fs_max_order 3
_stoe_evaluation_lana_max_2theta_available 61.3
_stoe_evaluation_lana_max_2theta_desired 61.3
_stoe_evaluation_lana_mean_redundancy 3.4
_stoe_evaluation_lana_number_refls_after_or 78608
_stoe_evaluation_lana_number_refls_outliers 6628
_stoe_evaluation_lana_number_refls_total 85236
_stoe_evaluation_lana_number_refls_unique 23354
_stoe_evaluation_lana_number_refls_written 78608
_stoe_evaluation_lana_or_c1 0.050
_stoe_evaluation_lana_or_c2 0
_stoe_evaluation_lana_or_c3 0
_stoe_evaluation_lana_or_c4 1.0
_stoe_evaluation_lana_point_group 2/m
_stoe_evaluation_lana_table
;
#----------------------------------------------------------------------------
2Theta           7.3   13.7   20.1   26.5   32.9   39.3   45.7   52.1   58.5
#----------------------------------------------------------------------------
<Resolution>    4.89   2.90   2.02   1.52   1.25   1.05   0.91   0.81   0.74
N(total)        1317   3149   5293   6081  10663  14780  17290  17993   8670
<Redundancy>     7.5    5.6    4.5    3.2    3.8    3.9    3.5    3.1    2.2
Complet. [%%]   100.0  100.0   99.5   97.1   99.7  100.0  100.0   99.8   61.3
<I/sigma>       98.7   87.0   51.9   38.3   21.0   13.7    8.6    5.3    3.5
R(int)         0.018  0.020  0.024  0.023  0.028  0.035  0.051  0.077  0.104
#----------------------------------------------------------------------------
;
_stoe_measurement_identifier FCeTRENTIPS
_stoe_measurement_max_exposure_per_frame '130.0 s'
_stoe_measurement_mean_exposure_per_frame '130.0 s'
_stoe_measurement_min_exposure_per_frame '130.0 s'
_stoe_measurement_total_exposure_time '20.0 h'
_stoe_measurement_total_frame_number 553
_stoe_measurement_total_run_number 7
_stoe_measurement_tube_power '50.0 W'

loop_
_space_group_symop_operation_xyz
'x, y, z'
'-x+1/2, y+1/2, -z+1/2'
'-x, -y, -z'
'x-1/2, -y-1/2, z-1/2'

loop_
_atom_site_label
_atom_site_type_symbol
_atom_site_fract_x
_atom_site_fract_y
_atom_site_fract_z
_atom_site_U_iso_or_equiv
_atom_site_adp_type
_atom_site_occupancy
_atom_site_site_symmetry_order
_atom_site_calc_flag
_atom_site_refinement_flags_posn
_atom_site_refinement_flags_adp
_atom_site_refinement_flags_occupancy
_atom_site_disorder_assembly
_atom_site_disorder_group
Ce1B Ce 0.59891(2) 0.25692(2) 0.21334(2) 0.04090(4) Uani 1 1 d . . . . .
Ce1A Ce 0.27663(2) 0.26387(2) 0.39074(2) 0.04123(5) Uani 1 1 d . . . . .
Si1B Si 0.53649(4) 0.41707(4) 0.14661(4) 0.04414(17) Uani 1 1 d . . . . .
Si1A Si 0.15406(4) 0.28561(5) 0.23612(4) 0.04712(18) Uani 1 1 d . . . . .
Si2A Si 0.35019(5) 0.41577(4) 0.46824(4) 0.04683(18) Uani 1 1 d . . . . .
Si3A Si 0.32374(5) 0.09804(4) 0.44578(4) 0.04611(18) Uani 1 1 d . . . . .
Si3B Si 0.52536(5) 0.09661(4) 0.16288(4) 0.04708(19) Uani 1 1 d . . . . .
Si2B Si 0.75989(5) 0.24233(4) 0.32900(4) 0.04685(18) Uani 1 1 d . . . . .
F1B F 0.64015(10) 0.25387(9) 0.12939(9) 0.0524(4) Uani 1 1 d . . . . .
F1A F 0.35685(9) 0.26377(9) 0.34305(10) 0.0524(4) Uani 1 1 d . . . . .
N4A N 0.18267(13) 0.26768(13) 0.45807(13) 0.0471(6) Uani 1 1 d . . . . .
N4B N 0.53654(13) 0.26731(12) 0.30936(13) 0.0456(5) Uani 1 1 d . . . . .
N1B N 0.53180(13) 0.34698(13) 0.19519(13) 0.0456(5) Uani 1 1 d . . . . .
N1A N 0.17987(13) 0.29484(13) 0.32183(13) 0.0456(5) Uani 1 1 d . . . . .
N2B N 0.67709(13) 0.27086(12) 0.30828(12) 0.0453(5) Uani 1 1 d . . . . .
N3A N 0.26478(13) 0.16263(12) 0.43275(13) 0.0450(5) Uani 1 1 d . . . . .
N3B N 0.54786(13) 0.15876(12) 0.22350(13) 0.0461(5) Uani 1 1 d . . . . .
N2A N 0.30393(13) 0.34268(13) 0.46850(13) 0.0478(6) Uani 1 1 d . . . . .
C31B C 0.52386(19) 0.01091(16) 0.20154(17) 0.0514(7) Uani 1 1 d . . . . .
C5A C 0.19857(17) 0.14796(16) 0.44598(18) 0.0496(7) Uani 1 1 d . . . . .
C10B C 0.62598(16) 0.42120(16) 0.13537(17) 0.0476(7) Uani 1 1 d . . . . .
C4B C 0.58922(18) 0.26936(18) 0.37214(16) 0.0509(7) Uani 1 1 d . . . . .
C1B C 0.47267(17) 0.34316(17) 0.22509(17) 0.0506(7) Uani 1 1 d . . . . .
C2B C 0.49558(18) 0.32982(17) 0.29905(17) 0.0502(7) Uani 1 1 d . . . . .
C3B C 0.65143(18) 0.30462(17) 0.36117(17) 0.0498(7) Uani 1 1 d . . . . .
C5B C 0.52557(18) 0.14690(17) 0.28553(17) 0.0501(7) Uani 1 1 d . . . . .
C16B C 0.78126(18) 0.22010(17) 0.24745(18) 0.0532(7) Uani 1 1 d . . . . .
C25A C 0.3050(2) 0.03779(18) 0.37310(18) 0.0582(8) Uani 1 1 d . . . . .
C7B C 0.47718(18) 0.41070(18) 0.06103(17) 0.0534(7) Uani 1 1 d . . . . .
C6B C 0.49213(18) 0.20833(16) 0.30557(18) 0.0499(7) Uani 1 1 d . . . . .
C19A C 0.44123(18) 0.40463(18) 0.51603(17) 0.0541(8) Uani 1 1 d . . . . .
C16A C 0.35067(19) 0.43325(18) 0.37879(17) 0.0553(8) Uani 1 1 d . . . . .
C4A C 0.20239(19) 0.32081(18) 0.50926(18) 0.0530(7) Uani 1 1 d . . . . .
C13A C 0.13465(19) 0.36833(18) 0.19001(17) 0.0549(8) Uani 1 1 d . . . . .
C6A C 0.18066(19) 0.20181(17) 0.49000(18) 0.0517(7) Uani 1 1 d . . . . .
C2A C 0.11815(17) 0.28315(18) 0.41013(17) 0.0508(7) Uani 1 1 d . . . . .
C25B C 0.5860(2) 0.10172(18) 0.10702(17) 0.0568(8) Uani 1 1 d . . . . .
C13B C 0.5107(2) 0.49549(17) 0.18624(18) 0.0555(8) Uani 1 1 d . . . . .
C31A C 0.32169(18) 0.04842(16) 0.52359(17) 0.0500(7) Uani 1 1 d . . . . .
C28A C 0.40816(18) 0.13804(18) 0.4492(2) 0.0594(9) Uani 1 1 d . . . . .
C27B C 0.65652(19) 0.07643(18) 0.14050(19) 0.0631(9) Uani 1 1 d . . . . .
H27A H 0.655099 0.027816 0.146697 0.095 Uiso 1 1 calc R U . . .
H27B H 0.672082 0.098252 0.183902 0.095 Uiso 1 1 calc R U . . .
H27C H 0.687731 0.086962 0.112404 0.095 Uiso 1 1 calc R U . . .
C22B C 0.81893(19) 0.30675(19) 0.37926(19) 0.0589(8) Uani 1 1 d . . . . .
C12B C 0.6344(2) 0.4677(2) 0.0795(2) 0.0601(9) Uani 1 1 d . . . . .
C3A C 0.27865(19) 0.32665(19) 0.52798(17) 0.0550(8) Uani 1 1 d . . . . .
C1A C 0.13128(18) 0.32738(17) 0.35507(18) 0.0512(7) Uani 1 1 d . . . . .
C11B C 0.6787(2) 0.4379(2) 0.1993(2) 0.0606(9) Uani 1 1 d . . . . .
C19B C 0.76886(18) 0.16392(19) 0.38216(19) 0.0578(8) Uani 1 1 d . . . . .
C10A C 0.22774(19) 0.24587(19) 0.20838(19) 0.0572(8) Uani 1 1 d . . . . .
C28B C 0.4372(2) 0.1133(2) 0.1108(2) 0.0634(9) Uani 1 1 d . . . . .
C33B C 0.5847(2) -0.00815(19) 0.2558(2) 0.0603(9) Uani 1 1 d . . . . .
C33A C 0.3222(2) 0.0895(2) 0.58545(19) 0.0634(9) Uani 1 1 d . . . . .
C17B C 0.7946(2) 0.2807(2) 0.2075(2) 0.0610(9) Uani 1 1 d . . . . .
C20B C 0.72548(19) 0.10688(18) 0.3458(2) 0.0663(10) Uani 1 1 d . . . . .
H20A H 0.677745 0.120016 0.335829 0.099 Uiso 1 1 calc R U . . .
H20B H 0.732118 0.066843 0.374087 0.099 Uiso 1 1 calc R U . . .
H20C H 0.738706 0.097105 0.304226 0.099 Uiso 1 1 calc R U . . .
C7A C 0.0799(2) 0.2263(2) 0.21234(19) 0.0613(9) Uani 1 1 d . . . . .
C26A C 0.3060(2) 0.0741(2) 0.30809(19) 0.0746(11) Uani 1 1 d . . . . .
H26D H 0.268190 0.105772 0.297173 0.112 Uiso 1 1 calc R U . . .
H26E H 0.301773 0.041295 0.272073 0.112 Uiso 1 1 calc R U . . .
H26F H 0.348745 0.098517 0.313422 0.112 Uiso 1 1 calc R U . . .
C23B C 0.8055(2) 0.3789(2) 0.3562(2) 0.0650(10) Uani 1 1 d . . . . .
C32B C 0.5070(2) -0.04446(19) 0.1494(2) 0.0614(9) Uani 1 1 d . . . . .
C32A C 0.3758(2) -0.0059(2) 0.5389(2) 0.0639(10) Uani 1 1 d . . . . .
C15B C 0.5115(3) 0.5585(2) 0.1446(2) 0.0723(12) Uani 1 1 d . . . . .
C20A C 0.4806(2) 0.3583(2) 0.4804(3) 0.0707(11) Uani 1 1 d . . . . .
C14B C 0.5485(2) 0.50806(18) 0.25813(19) 0.0661(10) Uani 1 1 d . . . . .
H14A H 0.550169 0.466538 0.283776 0.099 Uiso 1 1 calc R U . . .
H14B H 0.524934 0.542725 0.277556 0.099 Uiso 1 1 calc R U . . .
H14C H 0.594583 0.523019 0.259313 0.099 Uiso 1 1 calc R U . . .
C18B C 0.8391(2) 0.1694(2) 0.2529(3) 0.0693(11) Uani 1 1 d . . . . .
C15A C 0.0912(2) 0.4183(2) 0.2170(2) 0.0698(10) Uani 1 1 d . . . . .
H15D H 0.083604 0.458091 0.188440 0.105 Uiso 1 1 calc R U . . .
H15E H 0.114434 0.431217 0.262349 0.105 Uiso 1 1 calc R U . . .
H15F H 0.047664 0.397581 0.217425 0.105 Uiso 1 1 calc R U . . .
C30A C 0.4642(2) 0.0897(3) 0.4416(3) 0.0748(13) Uani 1 1 d . . . . .
C26B C 0.5607(3) 0.0681(2) 0.0389(2) 0.0720(12) Uani 1 1 d . . . . .
C22A C 0.3139(2) 0.4871(2) 0.5096(2) 0.0685(10) Uani 1 1 d . . . . .
C8A C 0.0970(2) 0.1595(2) 0.2491(2) 0.0825(13) Uani 1 1 d . . . . .
H8AA H 0.141293 0.143916 0.244514 0.124 Uiso 1 1 calc R U . . .
H8AB H 0.062468 0.126171 0.229883 0.124 Uiso 1 1 calc R U . . .
H8AC H 0.098020 0.165683 0.296338 0.124 Uiso 1 1 calc R U . . .
C21A C 0.4455(2) 0.3790(3) 0.5863(2) 0.0706(11) Uani 1 1 d . . . . .
C21B C 0.7547(3) 0.1745(3) 0.4504(2) 0.0730(11) Uani 1 1 d . . . . .
C8B C 0.4929(2) 0.3509(2) 0.02194(19) 0.0741(11) Uani 1 1 d . . . . .
H8BA H 0.539870 0.353706 0.017964 0.111 Uiso 1 1 calc R U . . .
H8BB H 0.462464 0.350928 -0.022577 0.111 Uiso 1 1 calc R U . . .
H8BC H 0.486603 0.309483 0.045178 0.111 Uiso 1 1 calc R U . . .
C29B C 0.3825(2) 0.1054(3) 0.1491(3) 0.0782(12) Uani 1 1 d . . . . .
C14A C 0.1060(2) 0.3569(2) 0.11568(19) 0.0704(10) Uani 1 1 d . . . . .
H14D H 0.066080 0.327963 0.109126 0.106 Uiso 1 1 calc R U . . .
H14E H 0.140368 0.335276 0.096604 0.106 Uiso 1 1 calc R U . . .
H14F H 0.093306 0.399983 0.093583 0.106 Uiso 1 1 calc R U . . .
C24B C 0.8935(2) 0.2891(2) 0.3874(3) 0.0690(11) Uani 1 1 d . . . . .
C9B C 0.4027(2) 0.4102(3) 0.0640(2) 0.0819(13) Uani 1 1 d . . . . .
H9BA H 0.393475 0.370047 0.087592 0.123 Uiso 1 1 calc R U . . .
H9BB H 0.373966 0.410146 0.018650 0.123 Uiso 1 1 calc R U . . .
H9BC H 0.393014 0.450231 0.087619 0.123 Uiso 1 1 calc R U . . .
C30B C 0.4324(3) 0.1826(2) 0.0789(3) 0.0800(13) Uani 1 1 d . . . . .
C12A C 0.2070(3) 0.2000(3) 0.1469(3) 0.0829(14) Uani 1 1 d . . . . .
C18A C 0.4000(2) 0.4887(2) 0.3692(2) 0.0785(12) Uani 1 1 d . . . . .
H18D H 0.383444 0.532149 0.380594 0.118 Uiso 1 1 calc R U . . .
H18E H 0.403256 0.489217 0.322659 0.118 Uiso 1 1 calc R U . . .
H18F H 0.444746 0.479907 0.398208 0.118 Uiso 1 1 calc R U . . .
C27A C 0.2385(3) 0.0009(2) 0.3670(2) 0.0717(11) Uani 1 1 d . . . . .
C17A C 0.2816(2) 0.4471(2) 0.33281(19) 0.0756(12) Uani 1 1 d . . . . .
H17D H 0.249603 0.412412 0.339110 0.113 Uiso 1 1 calc R U . . .
H17E H 0.285413 0.446643 0.286439 0.113 Uiso 1 1 calc R U . . .
H17F H 0.265401 0.491053 0.343299 0.113 Uiso 1 1 calc R U . . .
C11A C 0.2800(2) 0.2963(3) 0.1964(2) 0.0675(10) Uani 1 1 d . . . . .
C23A C 0.2418(2) 0.5053(2) 0.4785(3) 0.0931(15) Uani 1 1 d . . . . .
H23D H 0.239587 0.529884 0.437051 0.140 Uiso 1 1 calc R U . . .
H23E H 0.224156 0.533485 0.509346 0.140 Uiso 1 1 calc R U . . .
H23F H 0.214593 0.464385 0.468920 0.140 Uiso 1 1 calc R U . . .
C9A C 0.0115(2) 0.2518(3) 0.2199(3) 0.0814(14) Uani 1 1 d . . . . .
C29A C 0.4325(3) 0.1809(3) 0.5115(3) 0.0847(15) Uani 1 1 d . . . . .
C24A C 0.3587(3) 0.5467(3) 0.5245(4) 0.143(3) Uani 1 1 d . . . . .
H24D H 0.403944 0.532712 0.549009 0.215 Uiso 1 1 calc R U . . .
H24E H 0.340030 0.578480 0.551464 0.215 Uiso 1 1 calc R U . . .
H24F H 0.361792 0.568220 0.482661 0.215 Uiso 1 1 calc R U . . .
H5BA H 0.5655(15) 0.1360(15) 0.3242(15) 0.038(8) Uiso 1 1 d . . . . .
H5AA H 0.1608(17) 0.1432(17) 0.4035(17) 0.052(9) Uiso 1 1 d . . . . .
H4AA H 0.1819(16) 0.3612(17) 0.4860(16) 0.046(9) Uiso 1 1 d . . . . .
H1BA H 0.4464(16) 0.3860(16) 0.2193(15) 0.044(8) Uiso 1 1 d . . . . .
H3BA H 0.6407(16) 0.3524(16) 0.3499(15) 0.045(8) Uiso 1 1 d . . . . .
H2BA H 0.5261(16) 0.3681(16) 0.3197(15) 0.045(9) Uiso 1 1 d . . . . .
H2AA H 0.0969(17) 0.2389(16) 0.3919(17) 0.049(9) Uiso 1 1 d . . . . .
H21A H 0.709(2) 0.1871(18) 0.4488(18) 0.059(11) Uiso 1 1 d . . . . .
H1AA H 0.0884(17) 0.3380(17) 0.3219(17) 0.053(9) Uiso 1 1 d . . . . .
H6BA H 0.4789(15) 0.2027(15) 0.3472(16) 0.043(8) Uiso 1 1 d . . . . .
H25B H 0.5903(16) 0.1500(17) 0.0992(16) 0.050(9) Uiso 1 1 d . . . . .
H19B H 0.8174(19) 0.1552(18) 0.3898(17) 0.059(10) Uiso 1 1 d . . . . .
H2AB H 0.0864(17) 0.3065(17) 0.4331(17) 0.055(10) Uiso 1 1 d . . . . .
H10A H 0.2492(19) 0.2136(19) 0.2467(19) 0.064(11) Uiso 1 1 d . . . . .
H12A H 0.6283(19) 0.515(2) 0.0925(19) 0.068(11) Uiso 1 1 d . . . . .
H5AB H 0.1988(17) 0.1055(18) 0.4696(17) 0.056(10) Uiso 1 1 d . . . . .
H16B H 0.7416(16) 0.1962(16) 0.2224(15) 0.042(8) Uiso 1 1 d . . . . .
H6AA H 0.1376(17) 0.1949(16) 0.4998(16) 0.049(9) Uiso 1 1 d . . . . .
H19A H 0.4614(17) 0.4481(18) 0.5186(17) 0.054(10) Uiso 1 1 d . . . . .
H6AB H 0.2126(17) 0.2012(17) 0.5318(17) 0.051(9) Uiso 1 1 d . . . . .
H17A H 0.838(2) 0.3042(19) 0.2286(19) 0.066(11) Uiso 1 1 d . . . . .
H3AA H 0.2943(17) 0.3614(17) 0.5676(17) 0.055(10) Uiso 1 1 d . . . . .
H33A H 0.5808(18) -0.0526(19) 0.2731(17) 0.058(10) Uiso 1 1 d . . . . .
H6BB H 0.4481(18) 0.2168(18) 0.2694(18) 0.057(10) Uiso 1 1 d . . . . .
H21D H 0.424(2) 0.411(2) 0.615(2) 0.070(12) Uiso 1 1 d . . . . .
H5BB H 0.4952(16) 0.1091(17) 0.2829(16) 0.048(9) Uiso 1 1 d . . . . .
H2BB H 0.4560(18) 0.3249(17) 0.3205(17) 0.057(10) Uiso 1 1 d . . . . .
H3AB H 0.3018(19) 0.283(2) 0.5511(19) 0.066(11) Uiso 1 1 d . . . . .
H33D H 0.3151(19) 0.0635(19) 0.6252(19) 0.067(11) Uiso 1 1 d . . . . .
H23A H 0.759(2) 0.3937(19) 0.3517(19) 0.066(12) Uiso 1 1 d . . . . .
H32A H 0.467(2) -0.036(2) 0.116(2) 0.073(13) Uiso 1 1 d . . . . .
H4AB H 0.1832(17) 0.3124(17) 0.5451(17) 0.054(10) Uiso 1 1 d . . . . .
H17B H 0.761(2) 0.312(2) 0.2022(19) 0.065(12) Uiso 1 1 d . . . . .
H12B H 0.6803(19) 0.4688(18) 0.0753(18) 0.060(10) Uiso 1 1 d . . . . .
H10B H 0.6341(17) 0.3780(18) 0.1230(17) 0.057(10) Uiso 1 1 d . . . . .
H7B H 0.4847(17) 0.4522(18) 0.0397(17) 0.059(10) Uiso 1 1 d . . . . .
H32D H 0.3703(19) -0.0339(19) 0.573(2) 0.065(11) Uiso 1 1 d . . . . .
H11A H 0.6731(19) 0.408(2) 0.239(2) 0.073(12) Uiso 1 1 d . . . . .
H28A H 0.3986(17) 0.1686(18) 0.4100(18) 0.057(10) Uiso 1 1 d . . . . .
H13B H 0.4628(18) 0.4862(17) 0.1846(17) 0.053(10) Uiso 1 1 d . . . . .
H11D H 0.2612(18) 0.3252(18) 0.1580(18) 0.055(10) Uiso 1 1 d . . . . .
H21B H 0.7821(19) 0.2106(19) 0.4784(18) 0.058(11) Uiso 1 1 d . . . . .
H31A H 0.2782(18) 0.0250(18) 0.5114(18) 0.058(10) Uiso 1 1 d . . . . .
H23B H 0.834(2) 0.407(2) 0.389(2) 0.075(12) Uiso 1 1 d . . . . .
H11B H 0.725(2) 0.4335(19) 0.1932(19) 0.069(12) Uiso 1 1 d . . . . .
H11E H 0.320(2) 0.274(2) 0.190(2) 0.083(14) Uiso 1 1 d . . . . .
H24A H 0.903(2) 0.243(2) 0.403(2) 0.085(15) Uiso 1 1 d . . . . .
H32B H 0.503(2) -0.088(2) 0.172(2) 0.073(12) Uiso 1 1 d . . . . .
H16A H 0.3685(18) 0.3921(19) 0.3664(17) 0.059(10) Uiso 1 1 d . . . . .
H31B H 0.4883(18) 0.0146(17) 0.2196(17) 0.054(10) Uiso 1 1 d . . . . .
H30A H 0.465(2) 0.192(2) 0.056(2) 0.067(13) Uiso 1 1 d . . . . .
H33B H 0.6275(19) -0.0115(18) 0.2425(18) 0.058(11) Uiso 1 1 d . . . . .
H1AB H 0.1480(18) 0.3718(19) 0.3726(18) 0.063(11) Uiso 1 1 d . . . . .
H18A H 0.883(2) 0.189(2) 0.279(2) 0.084(14) Uiso 1 1 d . . . . .
H21C H 0.762(2) 0.133(2) 0.478(2) 0.074(12) Uiso 1 1 d . . . . .
H11C H 0.677(2) 0.488(2) 0.215(2) 0.078(13) Uiso 1 1 d . . . . .
H18B H 0.844(2) 0.158(2) 0.203(2) 0.090(14) Uiso 1 1 d . . . . .
H28B H 0.4251(18) 0.0825(18) 0.0755(18) 0.060(10) Uiso 1 1 d . . . . .
H15A H 0.4977(19) 0.597(2) 0.1681(19) 0.070(12) Uiso 1 1 d . . . . .
H13A H 0.1804(19) 0.3911(19) 0.1986(18) 0.063(11) Uiso 1 1 d . . . . .
H12C H 0.600(2) 0.4602(19) 0.034(2) 0.068(12) Uiso 1 1 d . . . . .
H4BA H 0.6012(17) 0.2251(17) 0.3870(17) 0.051(9) Uiso 1 1 d . . . . .
H1BB H 0.4399(17) 0.3102(18) 0.2021(17) 0.053(10) Uiso 1 1 d . . . . .
H3BB H 0.6848(18) 0.3038(18) 0.4042(19) 0.062(11) Uiso 1 1 d . . . . .
H29A H 0.388(2) 0.138(2) 0.187(2) 0.077(13) Uiso 1 1 d . . . . .
H7A H 0.0751(17) 0.2222(17) 0.1629(18) 0.051(9) Uiso 1 1 d . . . . .
H17C H 0.800(2) 0.267(2) 0.163(2) 0.083(14) Uiso 1 1 d . . . . .
H4BB H 0.5716(18) 0.2921(19) 0.4067(18) 0.063(11) Uiso 1 1 d . . . . .
H22B H 0.8109(17) 0.3031(17) 0.4224(18) 0.052(9) Uiso 1 1 d . . . . .
H33E H 0.366(2) 0.110(2) 0.598(2) 0.079(14) Uiso 1 1 d . . . . .
H30D H 0.476(2) 0.062(2) 0.479(2) 0.074(12) Uiso 1 1 d . . . . .
H27D H 0.2262(19) -0.030(2) 0.327(2) 0.071(12) Uiso 1 1 d . . . . .
H20D H 0.456(2) 0.316(2) 0.4689(19) 0.069(12) Uiso 1 1 d . . . . .
H9AA H -0.008(2) 0.296(2) 0.197(2) 0.072(13) Uiso 1 1 d . . . . .
H27E H 0.237(2) -0.026(2) 0.405(2) 0.094(16) Uiso 1 1 d . . . . .
H32E H 0.419(2) 0.014(2) 0.554(2) 0.074(13) Uiso 1 1 d . . . . .
H18C H 0.830(2) 0.127(2) 0.274(2) 0.080(13) Uiso 1 1 d . . . . .
H24B H 0.907(2) 0.290(2) 0.347(2) 0.083(14) Uiso 1 1 d . . . . .
H15B H 0.558(3) 0.570(2) 0.143(2) 0.099(17) Uiso 1 1 d . . . . .
H15C H 0.489(2) 0.553(2) 0.101(2) 0.088(15) Uiso 1 1 d . . . . .
H32F H 0.375(2) -0.034(2) 0.500(2) 0.099(16) Uiso 1 1 d . . . . .
H12D H 0.252(2) 0.182(2) 0.135(2) 0.090(14) Uiso 1 1 d . . . . .
H11F H 0.294(2) 0.330(2) 0.232(2) 0.078(13) Uiso 1 1 d . . . . .
H23C H 0.817(2) 0.386(2) 0.310(2) 0.084(14) Uiso 1 1 d . . . . .
H9AB H 0.014(3) 0.254(2) 0.267(3) 0.096(16) Uiso 1 1 d . . . . .
H9AC H -0.023(2) 0.217(2) 0.204(2) 0.090(15) Uiso 1 1 d . . . . .
H20E H 0.491(2) 0.380(2) 0.443(2) 0.084(14) Uiso 1 1 d . . . . .
H25A H 0.339(2) 0.006(2) 0.380(2) 0.072(12) Uiso 1 1 d . . . . .
H32C H 0.546(2) -0.051(2) 0.128(2) 0.073(12) Uiso 1 1 d . . . . .
H33F H 0.290(2) 0.126(2) 0.577(2) 0.082(13) Uiso 1 1 d . . . . .
H21E H 0.494(2) 0.377(2) 0.612(2) 0.091(15) Uiso 1 1 d . . . . .
H20F H 0.524(2) 0.349(2) 0.513(2) 0.084(14) Uiso 1 1 d . . . . .
H30B H 0.445(2) 0.226(2) 0.110(2) 0.091(15) Uiso 1 1 d . . . . .
H24C H 0.919(2) 0.319(2) 0.415(2) 0.082(14) Uiso 1 1 d . . . . .
H12E H 0.184(3) 0.228(3) 0.107(3) 0.12(2) Uiso 1 1 d . . . . .
H26A H 0.516(2) 0.090(2) 0.013(2) 0.082(15) Uiso 1 1 d . . . . .
H26B H 0.5545(19) 0.022(2) 0.0445(18) 0.064(11) Uiso 1 1 d . . . . .
H33C H 0.600(2) 0.024(2) 0.292(2) 0.081(13) Uiso 1 1 d . . . . .
H26C H 0.591(3) 0.075(3) 0.011(3) 0.120(19) Uiso 1 1 d . . . . .
H22A H 0.318(2) 0.471(2) 0.558(2) 0.098(16) Uiso 1 1 d . . . . .
H30E H 0.504(3) 0.114(3) 0.438(3) 0.109(18) Uiso 1 1 d . . . . .
H12F H 0.173(3) 0.164(3) 0.154(2) 0.101(17) Uiso 1 1 d . . . . .
H30F H 0.450(2) 0.061(3) 0.401(3) 0.104(18) Uiso 1 1 d . . . . .
H27F H 0.198(2) 0.031(2) 0.356(2) 0.086(14) Uiso 1 1 d . . . . .
H21F H 0.430(3) 0.336(3) 0.589(3) 0.12(2) Uiso 1 1 d . . . . .
H29D H 0.403(2) 0.222(2) 0.516(2) 0.087(14) Uiso 1 1 d . . . . .
H29B H 0.340(2) 0.115(2) 0.120(2) 0.088(14) Uiso 1 1 d . . . . .
H29E H 0.472(2) 0.203(2) 0.507(2) 0.094(15) Uiso 1 1 d . . . . .
H29C H 0.379(2) 0.060(3) 0.168(2) 0.106(18) Uiso 1 1 d . . . . .
H29F H 0.448(3) 0.155(3) 0.551(3) 0.12(2) Uiso 1 1 d . . . . .
H30C H 0.383(3) 0.191(3) 0.052(3) 0.122(19) Uiso 1 1 d . . . . .

loop_
_atom_site_aniso_label
_atom_site_aniso_U_11
_atom_site_aniso_U_22
_atom_site_aniso_U_33
_atom_site_aniso_U_23
_atom_site_aniso_U_13
_atom_site_aniso_U_12
Ce1B 0.04150(9) 0.04295(8) 0.03980(8) 0.00003(6) 0.01271(6) -0.00045(6)
Ce1A 0.04033(9) 0.04396(8) 0.04076(8) 0.00031(6) 0.01233(6) 0.00056(6)
Si1B 0.0437(4) 0.0441(4) 0.0447(4) 0.0020(3) 0.0107(3) 0.0017(3)
Si1A 0.0433(5) 0.0514(4) 0.0459(4) 0.0011(3) 0.0093(4) -0.0015(4)
Si2A 0.0523(5) 0.0446(4) 0.0432(4) -0.0032(3) 0.0107(4) -0.0010(4)
Si3A 0.0482(5) 0.0450(4) 0.0478(5) 0.0041(3) 0.0167(4) 0.0034(3)
Si3B 0.0511(5) 0.0446(4) 0.0454(4) 0.0000(3) 0.0112(4) -0.0064(3)
Si2B 0.0436(4) 0.0476(4) 0.0484(4) 0.0040(3) 0.0092(3) -0.0008(3)
F1B 0.0645(12) 0.0510(10) 0.0488(10) -0.0023(7) 0.0277(9) -0.0031(8)
F1A 0.0476(10) 0.0574(10) 0.0574(11) 0.0045(8) 0.0228(8) 0.0027(8)
N4A 0.0467(14) 0.0493(13) 0.0484(14) 0.0021(11) 0.0175(11) 0.0041(11)
N4B 0.0468(14) 0.0470(13) 0.0458(13) 0.0023(10) 0.0165(11) 0.0014(10)
N1B 0.0410(13) 0.0488(13) 0.0483(14) 0.0023(10) 0.0133(11) 0.0028(10)
N1A 0.0413(13) 0.0488(13) 0.0469(13) 0.0020(10) 0.0110(11) 0.0024(10)
N2B 0.0479(14) 0.0478(13) 0.0405(12) 0.0013(10) 0.0109(10) 0.0005(11)
N3A 0.0444(14) 0.0454(12) 0.0484(14) 0.0015(10) 0.0172(11) -0.0012(10)
N3B 0.0495(15) 0.0464(13) 0.0448(13) -0.0001(10) 0.0163(11) -0.0015(11)
N2A 0.0521(15) 0.0521(14) 0.0404(13) -0.0029(10) 0.0131(11) -0.0005(11)
C31B 0.056(2) 0.0476(16) 0.0532(18) 0.0002(13) 0.0180(15) -0.0061(14)
C5A 0.0432(17) 0.0505(16) 0.0575(19) 0.0054(14) 0.0167(14) 0.0014(13)
C10B 0.0459(17) 0.0446(15) 0.0531(17) 0.0020(13) 0.0133(14) 0.0007(12)
C4B 0.0555(19) 0.0568(18) 0.0421(15) 0.0012(13) 0.0151(14) 0.0045(15)
C1B 0.0461(18) 0.0529(17) 0.0552(19) 0.0050(14) 0.0167(14) 0.0031(14)
C2B 0.0513(19) 0.0508(16) 0.0531(18) 0.0026(13) 0.0219(15) 0.0060(14)
C3B 0.0519(19) 0.0527(17) 0.0439(16) -0.0024(13) 0.0099(14) 0.0008(14)
C5B 0.0526(19) 0.0506(16) 0.0509(18) 0.0030(13) 0.0196(15) -0.0009(14)
C16B 0.0487(18) 0.0512(16) 0.062(2) -0.0002(14) 0.0173(15) 0.0023(14)
C25A 0.069(2) 0.0549(18) 0.055(2) 0.0002(15) 0.0221(17) 0.0079(17)
C7B 0.0492(18) 0.0586(18) 0.0496(18) 0.0064(14) 0.0064(14) -0.0035(14)
C6B 0.0507(19) 0.0522(17) 0.0514(18) 0.0019(13) 0.0211(15) -0.0014(13)
C19A 0.056(2) 0.0566(18) 0.0479(17) -0.0015(14) 0.0080(14) -0.0056(15)
C16A 0.065(2) 0.0505(17) 0.0499(18) 0.0016(14) 0.0131(16) -0.0068(15)
C4A 0.059(2) 0.0556(18) 0.0492(18) -0.0031(14) 0.0226(16) 0.0018(15)
C13A 0.056(2) 0.0599(19) 0.0473(17) 0.0047(14) 0.0100(15) 0.0011(15)
C6A 0.0512(19) 0.0576(18) 0.0514(18) 0.0072(14) 0.0224(15) 0.0036(14)
C2A 0.0454(17) 0.0544(17) 0.0550(18) 0.0035(14) 0.0164(14) 0.0053(14)
C25B 0.072(2) 0.0524(18) 0.0491(18) -0.0074(14) 0.0217(16) -0.0177(16)
C13B 0.060(2) 0.0505(17) 0.058(2) 0.0008(14) 0.0184(17) 0.0062(15)
C31A 0.0510(19) 0.0495(16) 0.0515(17) 0.0071(13) 0.0164(14) 0.0074(14)
C28A 0.0498(19) 0.0551(18) 0.076(2) 0.0201(17) 0.0202(17) 0.0068(15)
C27B 0.068(2) 0.059(2) 0.071(2) -0.0049(17) 0.0319(19) -0.0093(17)
C22B 0.057(2) 0.060(2) 0.056(2) 0.0032(16) 0.0083(16) -0.0085(16)
C12B 0.055(2) 0.062(2) 0.068(2) 0.0129(17) 0.0232(19) -0.0001(17)
C3A 0.062(2) 0.063(2) 0.0420(16) -0.0023(14) 0.0158(15) -0.0047(16)
C1A 0.0480(19) 0.0538(17) 0.0524(18) 0.0026(14) 0.0133(15) 0.0047(14)
C11B 0.050(2) 0.067(2) 0.063(2) 0.0045(18) 0.0105(17) -0.0046(17)
C19B 0.0454(19) 0.062(2) 0.065(2) 0.0153(16) 0.0102(16) 0.0020(15)
C10A 0.054(2) 0.062(2) 0.0558(19) -0.0014(15) 0.0153(15) 0.0045(16)
C28B 0.059(2) 0.061(2) 0.062(2) -0.0051(17) -0.0010(17) -0.0010(17)
C33B 0.069(3) 0.0512(19) 0.059(2) 0.0058(16) 0.0117(18) -0.0019(17)
C33A 0.073(3) 0.065(2) 0.051(2) 0.0045(16) 0.0131(18) 0.010(2)
C17B 0.064(2) 0.065(2) 0.058(2) 0.0033(17) 0.0224(18) -0.0032(19)
C20B 0.055(2) 0.0525(18) 0.090(3) 0.0148(18) 0.0143(19) -0.0017(16)
C7A 0.060(2) 0.071(2) 0.0524(19) -0.0039(16) 0.0122(16) -0.0171(17)
C26A 0.102(3) 0.075(3) 0.049(2) 0.0004(17) 0.023(2) 0.006(2)
C23B 0.061(2) 0.058(2) 0.071(3) -0.0029(18) 0.006(2) -0.0102(18)
C32B 0.072(3) 0.0487(18) 0.065(2) -0.0032(16) 0.019(2) -0.0124(17)
C32A 0.073(3) 0.061(2) 0.063(2) 0.0194(18) 0.028(2) 0.0175(19)
C15B 0.100(4) 0.052(2) 0.070(3) 0.0053(18) 0.030(3) 0.014(2)
C20A 0.059(3) 0.078(3) 0.075(3) 0.005(2) 0.015(2) 0.007(2)
C14B 0.083(3) 0.0545(19) 0.062(2) -0.0084(16) 0.021(2) 0.0038(18)
C18B 0.063(3) 0.065(2) 0.086(3) 0.003(2) 0.030(2) 0.0117(19)
C15A 0.072(3) 0.065(2) 0.078(3) 0.0193(19) 0.027(2) 0.0165(19)
C30A 0.055(2) 0.077(3) 0.099(4) 0.029(3) 0.033(2) 0.016(2)
C26B 0.094(3) 0.070(3) 0.059(2) -0.0148(19) 0.031(2) -0.031(2)
C22A 0.080(3) 0.057(2) 0.070(3) -0.0129(18) 0.021(2) 0.0071(19)
C8A 0.097(3) 0.069(2) 0.074(3) 0.002(2) 0.007(2) -0.035(2)
C21A 0.066(3) 0.090(3) 0.050(2) 0.002(2) 0.0028(18) 0.004(2)
C21B 0.068(3) 0.083(3) 0.066(3) 0.024(2) 0.012(2) 0.007(2)
C8B 0.097(3) 0.064(2) 0.054(2) -0.0067(17) 0.004(2) -0.009(2)
C29B 0.049(2) 0.084(3) 0.095(4) -0.008(3) 0.004(2) 0.003(2)
C14A 0.076(3) 0.076(2) 0.054(2) 0.0117(18) 0.0057(19) -0.002(2)
C24B 0.049(2) 0.076(3) 0.075(3) 0.011(2) 0.0012(19) -0.0068(19)
C9B 0.054(2) 0.124(4) 0.062(2) 0.015(2) 0.0031(18) -0.013(2)
C30B 0.088(4) 0.071(3) 0.071(3) 0.008(2) -0.004(3) 0.011(2)
C12A 0.076(3) 0.097(4) 0.079(3) -0.026(3) 0.024(3) 0.007(3)
C18A 0.083(3) 0.079(3) 0.070(3) 0.018(2) 0.010(2) -0.023(2)
C27A 0.083(3) 0.069(2) 0.064(3) -0.016(2) 0.018(2) -0.008(2)
C17A 0.085(3) 0.084(3) 0.050(2) 0.0134(19) -0.0011(19) -0.016(2)
C11A 0.051(2) 0.087(3) 0.069(3) 0.009(2) 0.0227(19) 0.004(2)
C23A 0.089(3) 0.064(3) 0.125(4) -0.010(3) 0.023(3) 0.023(2)
C9A 0.057(2) 0.116(4) 0.072(3) -0.019(3) 0.019(2) -0.026(3)
C29A 0.053(3) 0.072(3) 0.123(5) -0.006(3) 0.008(3) -0.008(2)
C24A 0.112(5) 0.085(4) 0.229(8) -0.089(5) 0.033(5) -0.007(3)

loop_
_atom_type_symbol
_atom_type_description
_atom_type_scat_dispersion_real
_atom_type_scat_dispersion_imag
_atom_type_scat_source
C C 0.0033 0.0016 'International Tables Vol C Tables 4.2.6.8 and 6.1.1.4'
H H 0.0000 0.0000 'International Tables Vol C Tables 4.2.6.8 and 6.1.1.4'
Ce Ce -0.2486 2.6331 'International Tables Vol C Tables 4.2.6.8 and 6.1.1.4'
F F 0.0171 0.0103 'International Tables Vol C Tables 4.2.6.8 and 6.1.1.4'
N N 0.0061 0.0033 'International Tables Vol C Tables 4.2.6.8 and 6.1.1.4'
Si Si 0.0817 0.0704 'International Tables Vol C Tables 4.2.6.8 and 6.1.1.4'

loop_
_geom_angle_atom_site_label_1
_geom_angle_atom_site_label_2
_geom_angle_atom_site_label_3
_geom_angle
_geom_angle_site_symmetry_1
_geom_angle_site_symmetry_3
_geom_angle_publ_flag
F1B Ce1B N4B 173.80(8) . . ?
F1B Ce1B N1B 103.46(8) . . ?
F1B Ce1B N2B 112.88(9) . . ?
F1B Ce1B N3B 109.63(8) . . ?
N1B Ce1B N4B 71.04(9) . . ?
N1B Ce1B N3B 116.00(10) . . ?
N2B Ce1B N4B 72.23(9) . . ?
N2B Ce1B N1B 109.11(9) . . ?
N2B Ce1B N3B 105.97(9) . . ?
N3B Ce1B N4B 71.27(8) . . ?
F1A Ce1A N4A 175.76(8) . . ?
F1A Ce1A N1A 111.62(8) . . ?
F1A Ce1A N3A 110.47(8) . . ?
F1A Ce1A N2A 104.58(9) . . ?
F1A Ce1A C3A 126.10(9) . . ?
N4A Ce1A C3A 49.70(9) . . ?
N1A Ce1A N4A 71.67(9) . . ?
N1A Ce1A N3A 109.80(9) . . ?
N1A Ce1A C3A 106.95(10) . . ?
N3A Ce1A N4A 70.12(8) . . ?
N3A Ce1A C3A 89.36(9) . . ?
N2A Ce1A N4A 71.58(9) . . ?
N2A Ce1A N1A 107.31(9) . . ?
N2A Ce1A N3A 112.96(9) . . ?
N2A Ce1A C3A 26.30(9) . . ?
N1B Si1B C10B 107.02(13) . . ?
N1B Si1B C7B 112.05(14) . . ?
N1B Si1B C13B 110.82(14) . . ?
C10B Si1B C7B 107.86(15) . . ?
C10B Si1B C13B 112.99(16) . . ?
C7B Si1B C13B 106.15(16) . . ?
N1A Si1A C13A 113.37(14) . . ?
N1A Si1A C10A 106.46(15) . . ?
N1A Si1A C7A 111.21(15) . . ?
C13A Si1A C10A 107.21(17) . . ?
C7A Si1A C13A 110.85(18) . . ?
C7A Si1A C10A 107.38(18) . . ?
N2A Si2A C19A 111.33(15) . . ?
N2A Si2A C16A 106.71(14) . . ?
N2A Si2A C22A 111.05(17) . . ?
C19A Si2A C22A 106.85(18) . . ?
C16A Si2A C19A 107.52(17) . . ?
C16A Si2A C22A 113.39(19) . . ?
N3A Si3A C25A 110.28(15) . . ?
N3A Si3A C31A 111.41(13) . . ?
N3A Si3A C28A 106.39(14) . . ?
C25A Si3A C31A 107.50(16) . . ?
C28A Si3A C25A 108.05(18) . . ?
C28A Si3A C31A 113.18(17) . . ?
N3B Si3B C31B 111.53(14) . . ?
N3B Si3B C25B 107.67(14) . . ?
N3B Si3B C28B 109.63(16) . . ?
C25B Si3B C31B 112.77(17) . . ?
C25B Si3B C28B 108.22(19) . . ?
C28B Si3B C31B 106.96(17) . . ?
N2B Si2B C16B 105.83(14) . . ?
N2B Si2B C22B 111.46(15) . . ?
N2B Si2B C19B 111.62(15) . . ?
C16B Si2B C22B 113.46(17) . . ?
C16B Si2B C19B 108.19(17) . . ?
C22B Si2B C19B 106.33(17) . . ?
C4A N4A Ce1A 106.95(19) . . ?
C6A N4A Ce1A 108.25(18) . . ?
C6A N4A C4A 110.4(3) . . ?
C6A N4A C2A 111.8(3) . . ?
C2A N4A Ce1A 107.12(19) . . ?
C2A N4A C4A 112.1(3) . . ?
C4B N4B Ce1B 106.78(18) . . ?
C4B N4B C2B 111.6(3) . . ?
C4B N4B C6B 112.2(3) . . ?
C2B N4B Ce1B 108.38(18) . . ?
C6B N4B Ce1B 107.42(18) . . ?
C6B N4B C2B 110.2(3) . . ?
Si1B N1B Ce1B 128.99(14) . . ?
C1B N1B Ce1B 114.45(19) . . ?
C1B N1B Si1B 116.4(2) . . ?
Si1A N1A Ce1A 129.16(14) . . ?
C1A N1A Ce1A 114.3(2) . . ?
C1A N1A Si1A 116.6(2) . . ?
Si2B N2B Ce1B 128.68(14) . . ?
C3B N2B Ce1B 113.8(2) . . ?
C3B N2B Si2B 117.4(2) . . ?
Si3A N3A Ce1A 126.61(13) . . ?
C5A N3A Ce1A 116.21(19) . . ?
C5A N3A Si3A 117.0(2) . . ?
Si3B N3B Ce1B 126.85(13) . . ?
C5B N3B Ce1B 117.66(19) . . ?
C5B N3B Si3B 115.3(2) . . ?
Si2A N2A Ce1A 129.39(14) . . ?
C3A N2A Ce1A 111.9(2) . . ?
C3A N2A Si2A 118.7(2) . . ?
Si3B C31B H31B 101(2) . . ?
C33B C31B Si3B 116.7(2) . . ?
C33B C31B C32B 110.5(3) . . ?
C33B C31B H31B 108(2) . . ?
C32B C31B Si3B 112.3(3) . . ?
C32B C31B H31B 107(2) . . ?
N3A C5A C6A 109.6(3) . . ?
N3A C5A H5AA 113.3(19) . . ?
N3A C5A H5AB 112(2) . . ?
C6A C5A H5AA 110.1(19) . . ?
C6A C5A H5AB 107(2) . . ?
H5AA C5A H5AB 105(3) . . ?
Si1B C10B H10B 104(2) . . ?
C12B C10B Si1B 113.9(2) . . ?
C12B C10B C11B 109.9(3) . . ?
C12B C10B H10B 107(2) . . ?
C11B C10B Si1B 113.7(2) . . ?
C11B C10B H10B 108(2) . . ?
N4B C4B C3B 109.9(3) . . ?
N4B C4B H4BA 110(2) . . ?
N4B C4B H4BB 110(2) . . ?
C3B C4B H4BA 109(2) . . ?
C3B C4B H4BB 111(2) . . ?
H4BA C4B H4BB 108(3) . . ?
N1B C1B C2B 110.2(3) . . ?
N1B C1B H1BA 111.7(18) . . ?
N1B C1B H1BB 111(2) . . ?
C2B C1B H1BA 107.4(18) . . ?
C2B C1B H1BB 113(2) . . ?
H1BA C1B H1BB 103(3) . . ?
N4B C2B C1B 108.7(3) . . ?
N4B C2B H2BA 107.8(18) . . ?
N4B C2B H2BB 109(2) . . ?
C1B C2B H2BA 107.7(18) . . ?
C1B C2B H2BB 112(2) . . ?
H2BA C2B H2BB 111(3) . . ?
N2B C3B C4B 110.7(3) . . ?
N2B C3B H3BA 111.1(18) . . ?
N2B C3B H3BB 112(2) . . ?
C4B C3B H3BA 109.6(18) . . ?
C4B C3B H3BB 106(2) . . ?
H3BA C3B H3BB 107(3) . . ?
N3B C5B C6B 111.1(3) . . ?
N3B C5B H5BA 111.2(17) . . ?
N3B C5B H5BB 113.6(19) . . ?
C6B C5B H5BA 106.6(17) . . ?
C6B C5B H5BB 109(2) . . ?
H5BA C5B H5BB 105(3) . . ?
Si2B C16B H16B 104.5(18) . . ?
C17B C16B Si2B 113.9(3) . . ?
C17B C16B C18B 109.3(3) . . ?
C17B C16B H16B 109.4(19) . . ?
C18B C16B Si2B 115.1(3) . . ?
C18B C16B H16B 103.9(19) . . ?
Si3A C25A H25A 108(3) . . ?
C26A C25A Si3A 110.7(3) . . ?
C26A C25A H25A 107(3) . . ?
C27A C25A Si3A 112.4(3) . . ?
C27A C25A C26A 110.7(4) . . ?
C27A C25A H25A 108(3) . . ?
Si1B C7B H7B 104(2) . . ?
C8B C7B Si1B 112.4(3) . . ?
C8B C7B C9B 110.7(3) . . ?
C8B C7B H7B 111(2) . . ?
C9B C7B Si1B 112.3(3) . . ?
C9B C7B H7B 107(2) . . ?
N4B C6B C5B 110.6(3) . . ?
N4B C6B H6BA 110.1(19) . . ?
N4B C6B H6BB 109(2) . . ?
C5B C6B H6BA 112.9(19) . . ?
C5B C6B H6BB 108(2) . . ?
H6BA C6B H6BB 107(3) . . ?
Si2A C19A H19A 106(2) . . ?
C20A C19A Si2A 112.4(3) . . ?
C20A C19A H19A 108(2) . . ?
C21A C19A Si2A 111.4(3) . . ?
C21A C19A C20A 109.9(4) . . ?
C21A C19A H19A 109(2) . . ?
Si2A C16A H16A 101(2) . . ?
C18A C16A Si2A 114.6(3) . . ?
C18A C16A H16A 106(2) . . ?
C17A C16A Si2A 115.3(3) . . ?
C17A C16A C18A 108.9(3) . . ?
C17A C16A H16A 110(2) . . ?
N4A C4A C3A 108.9(3) . . ?
N4A C4A H4AA 103.1(19) . . ?
N4A C4A H4AB 110(2) . . ?
C3A C4A H4AA 110.7(19) . . ?
C3A C4A H4AB 114(2) . . ?
H4AA C4A H4AB 109(3) . . ?
Si1A C13A H13A 103(2) . . ?
C15A C13A Si1A 117.0(2) . . ?
C15A C13A C14A 110.5(3) . . ?
C15A C13A H13A 103(2) . . ?
C14A C13A Si1A 111.0(3) . . ?
C14A C13A H13A 111(2) . . ?
N4A C6A C5A 109.2(3) . . ?
N4A C6A H6AA 110(2) . . ?
N4A C6A H6AB 109(2) . . ?
C5A C6A H6AA 113(2) . . ?
C5A C6A H6AB 109(2) . . ?
H6AA C6A H6AB 106(3) . . ?
N4A C2A C1A 109.8(3) . . ?
N4A C2A H2AA 107.5(19) . . ?
N4A C2A H2AB 110(2) . . ?
C1A C2A H2AA 111.3(19) . . ?
C1A C2A H2AB 109(2) . . ?
H2AA C2A H2AB 108(3) . . ?
Si3B C25B H25B 105(2) . . ?
C27B C25B Si3B 112.8(2) . . ?
C27B C25B C26B 110.2(4) . . ?
C27B C25B H25B 106.7(19) . . ?
C26B C25B Si3B 114.4(3) . . ?
C26B C25B H25B 108(2) . . ?
Si1B C13B H13B 102(2) . . ?
C15B C13B Si1B 113.2(3) . . ?
C15B C13B H13B 106(2) . . ?
C14B C13B Si1B 115.4(2) . . ?
C14B C13B C15B 110.1(3) . . ?
C14B C13B H13B 109(2) . . ?
Si3A C31A H31A 103(2) . . ?
C33A C31A Si3A 115.8(2) . . ?
C33A C31A C32A 110.4(3) . . ?
C33A C31A H31A 107(2) . . ?
C32A C31A Si3A 112.8(2) . . ?
C32A C31A H31A 106(2) . . ?
Si3A C28A H28A 103(2) . . ?
C30A C28A Si3A 115.2(3) . . ?
C30A C28A H28A 108(2) . . ?
C29A C28A Si3A 112.3(3) . . ?
C29A C28A C30A 109.8(4) . . ?
C29A C28A H28A 108(2) . . ?
C25B C27B H27A 109.5 . . ?
C25B C27B H27B 109.5 . . ?
C25B C27B H27C 109.5 . . ?
H27A C27B H27B 109.5 . . ?
H27A C27B H27C 109.5 . . ?
H27B C27B H27C 109.5 . . ?
Si2B C22B H22B 104(2) . . ?
C23B C22B Si2B 115.3(3) . . ?
C23B C22B C24B 110.6(3) . . ?
C23B C22B H22B 108(2) . . ?
C24B C22B Si2B 112.9(3) . . ?
C24B C22B H22B 105(2) . . ?
C10B C12B H12A 109(2) . . ?
C10B C12B H12B 112(2) . . ?
C10B C12B H12C 115(2) . . ?
H12A C12B H12B 101(3) . . ?
H12A C12B H12C 106(3) . . ?
H12B C12B H12C 113(3) . . ?
Ce1A C3A H3AA 155.2(19) . . ?
Ce1A C3A H3AB 89(2) . . ?
N2A C3A Ce1A 41.85(14) . . ?
N2A C3A C4A 110.1(3) . . ?
N2A C3A H3AA 113.6(19) . . ?
N2A C3A H3AB 111(2) . . ?
C4A C3A Ce1A 86.84(19) . . ?
C4A C3A H3AA 110.5(19) . . ?
C4A C3A H3AB 112(2) . . ?
H3AA C3A H3AB 100(3) . . ?
N1A C1A C2A 110.5(3) . . ?
N1A C1A H1AA 110(2) . . ?
N1A C1A H1AB 111(2) . . ?
C2A C1A H1AA 111(2) . . ?
C2A C1A H1AB 111(2) . . ?
H1AA C1A H1AB 103(3) . . ?
C10B C11B H11A 112(2) . . ?
C10B C11B H11B 112(2) . . ?
C10B C11B H11C 114(2) . . ?
H11A C11B H11B 110(3) . . ?
H11A C11B H11C 106(3) . . ?
H11B C11B H11C 103(3) . . ?
Si2B C19B H19B 101(2) . . ?
C20B C19B Si2B 111.5(3) . . ?
C20B C19B H19B 113(2) . . ?
C21B C19B Si2B 114.2(3) . . ?
C21B C19B C20B 110.3(3) . . ?
C21B C19B H19B 106(2) . . ?
Si1A C10A H10A 104(2) . . ?
C12A C10A Si1A 114.5(3) . . ?
C12A C10A H10A 104(2) . . ?
C11A C10A Si1A 113.9(3) . . ?
C11A C10A C12A 108.8(4) . . ?
C11A C10A H10A 111(2) . . ?
Si3B C28B H28B 111(2) . . ?
C29B C28B Si3B 113.5(3) . . ?
C29B C28B C30B 109.8(4) . . ?
C29B C28B H28B 104(2) . . ?
C30B C28B Si3B 111.1(3) . . ?
C30B C28B H28B 106(2) . . ?
C31B C33B H33A 112(2) . . ?
C31B C33B H33B 116(2) . . ?
C31B C33B H33C 117(3) . . ?
H33A C33B H33B 101(3) . . ?
H33A C33B H33C 112(3) . . ?
H33B C33B H33C 96(3) . . ?
C31A C33A H33D 116(2) . . ?
C31A C33A H33E 107(3) . . ?
C31A C33A H33F 113(3) . . ?
H33D C33A H33E 107(3) . . ?
H33D C33A H33F 108(3) . . ?
H33E C33A H33F 106(4) . . ?
C16B C17B H17A 113(2) . . ?
C16B C17B H17B 112(2) . . ?
C16B C17B H17C 111(2) . . ?
H17A C17B H17B 107(3) . . ?
H17A C17B H17C 104(3) . . ?
H17B C17B H17C 109(3) . . ?
C19B C20B H20A 109.5 . . ?
C19B C20B H20B 109.5 . . ?
C19B C20B H20C 109.5 . . ?
H20A C20B H20B 109.5 . . ?
H20A C20B H20C 109.5 . . ?
H20B C20B H20C 109.5 . . ?
Si1A C7A H7A 101(2) . . ?
C8A C7A Si1A 110.1(3) . . ?
C8A C7A H7A 113(2) . . ?
C9A C7A Si1A 117.1(3) . . ?
C9A C7A C8A 110.2(4) . . ?
C9A C7A H7A 105(2) . . ?
C25A C26A H26D 109.5 . . ?
C25A C26A H26E 109.5 . . ?
C25A C26A H26F 109.5 . . ?
H26D C26A H26E 109.5 . . ?
H26D C26A H26F 109.5 . . ?
H26E C26A H26F 109.5 . . ?
C22B C23B H23A 115(2) . . ?
C22B C23B H23B 108(2) . . ?
C22B C23B H23C 110(2) . . ?
H23A C23B H23B 108(3) . . ?
H23A C23B H23C 108(3) . . ?
H23B C23B H23C 109(3) . . ?
C31B C32B H32A 114(2) . . ?
C31B C32B H32B 110(2) . . ?
C31B C32B H32C 110(2) . . ?
H32A C32B H32B 110(3) . . ?
H32A C32B H32C 110(3) . . ?
H32B C32B H32C 104(3) . . ?
C31A C32A H32D 112(2) . . ?
C31A C32A H32E 110(3) . . ?
C31A C32A H32F 111(3) . . ?
H32D C32A H32E 106(3) . . ?
H32D C32A H32F 108(4) . . ?
H32E C32A H32F 110(4) . . ?
C13B C15B H15A 109(2) . . ?
C13B C15B H15B 111(3) . . ?
C13B C15B H15C 113(3) . . ?
H15A C15B H15B 103(4) . . ?
H15A C15B H15C 116(4) . . ?
H15B C15B H15C 104(4) . . ?
C19A C20A H20D 110(2) . . ?
C19A C20A H20E 111(3) . . ?
C19A C20A H20F 106(3) . . ?
H20D C20A H20E 113(4) . . ?
H20D C20A H20F 109(3) . . ?
H20E C20A H20F 108(4) . . ?
C13B C14B H14A 109.5 . . ?
C13B C14B H14B 109.5 . . ?
C13B C14B H14C 109.5 . . ?
H14A C14B H14B 109.5 . . ?
H14A C14B H14C 109.5 . . ?
H14B C14B H14C 109.5 . . ?
C16B C18B H18A 111(3) . . ?
C16B C18B H18B 108(2) . . ?
C16B C18B H18C 112(3) . . ?
H18A C18B H18B 109(3) . . ?
H18A C18B H18C 109(4) . . ?
H18B C18B H18C 108(3) . . ?
C13A C15A H15D 109.5 . . ?
C13A C15A H15E 109.5 . . ?
C13A C15A H15F 109.5 . . ?
H15D C15A H15E 109.5 . . ?
H15D C15A H15F 109.5 . . ?
H15E C15A H15F 109.5 . . ?
C28A C30A H30D 110(3) . . ?
C28A C30A H30E 110(3) . . ?
C28A C30A H30F 112(3) . . ?
H30D C30A H30E 109(4) . . ?
H30D C30A H30F 108(4) . . ?
H30E C30A H30F 108(4) . . ?
C25B C26B H26A 110(3) . . ?
C25B C26B H26B 110(2) . . ?
C25B C26B H26C 112(3) . . ?
H26A C26B H26B 111(3) . . ?
H26A C26B H26C 104(4) . . ?
H26B C26B H26C 109(4) . . ?
Si2A C22A H22A 104(3) . . ?
C23A C22A Si2A 115.7(3) . . ?
C23A C22A H22A 110(3) . . ?
C24A C22A Si2A 114.1(3) . . ?
C24A C22A C23A 112.6(4) . . ?
C24A C22A H22A 98(3) . . ?
C7A C8A H8AA 109.5 . . ?
C7A C8A H8AB 109.5 . . ?
C7A C8A H8AC 109.5 . . ?
H8AA C8A H8AB 109.5 . . ?
H8AA C8A H8AC 109.5 . . ?
H8AB C8A H8AC 109.5 . . ?
C19A C21A H21D 114(2) . . ?
C19A C21A H21E 110(3) . . ?
C19A C21A H21F 115(3) . . ?
H21D C21A H21E 103(3) . . ?
H21D C21A H21F 110(4) . . ?
H21E C21A H21F 103(4) . . ?
C19B C21B H21A 114(2) . . ?
C19B C21B H21B 116(2) . . ?
C19B C21B H21C 113(2) . . ?
H21A C21B H21B 103(3) . . ?
H21A C21B H21C 104(3) . . ?
H21B C21B H21C 106(3) . . ?
C7B C8B H8BA 109.5 . . ?
C7B C8B H8BB 109.5 . . ?
C7B C8B H8BC 109.5 . . ?
H8BA C8B H8BB 109.5 . . ?
H8BA C8B H8BC 109.5 . . ?
H8BB C8B H8BC 109.5 . . ?
C28B C29B H29A 112(2) . . ?
C28B C29B H29B 109(3) . . ?
C28B C29B H29C 115(3) . . ?
H29A C29B H29B 106(4) . . ?
H29A C29B H29C 107(4) . . ?
H29B C29B H29C 107(4) . . ?
C13A C14A H14D 109.5 . . ?
C13A C14A H14E 109.5 . . ?
C13A C14A H14F 109.5 . . ?
H14D C14A H14E 109.5 . . ?
H14D C14A H14F 109.5 . . ?
H14E C14A H14F 109.5 . . ?
C22B C24B H24A 112(3) . . ?
C22B C24B H24B 113(3) . . ?
C22B C24B H24C 109(3) . . ?
H24A C24B H24B 103(4) . . ?
H24A C24B H24C 112(4) . . ?
H24B C24B H24C 108(4) . . ?
C7B C9B H9BA 109.5 . . ?
C7B C9B H9BB 109.5 . . ?
C7B C9B H9BC 109.5 . . ?
H9BA C9B H9BB 109.5 . . ?
H9BA C9B H9BC 109.5 . . ?
H9BB C9B H9BC 109.5 . . ?
C28B C30B H30A 115(3) . . ?
C28B C30B H30B 119(3) . . ?
C28B C30B H30C 109(3) . . ?
H30A C30B H30B 92(4) . . ?
H30A C30B H30C 115(4) . . ?
H30B C30B H30C 105(4) . . ?
C10A C12A H12D 108(3) . . ?
C10A C12A H12E 109(3) . . ?
C10A C12A H12F 111(3) . . ?
H12D C12A H12E 105(4) . . ?
H12D C12A H12F 116(4) . . ?
H12E C12A H12F 108(4) . . ?
C16A C18A H18D 109.5 . . ?
C16A C18A H18E 109.5 . . ?
C16A C18A H18F 109.5 . . ?
H18D C18A H18E 109.5 . . ?
H18D C18A H18F 109.5 . . ?
H18E C18A H18F 109.5 . . ?
C25A C27A H27D 113(2) . . ?
C25A C27A H27E 113(3) . . ?
C25A C27A H27F 114(3) . . ?
H27D C27A H27E 107(4) . . ?
H27D C27A H27F 99(3) . . ?
H27E C27A H27F 109(4) . . ?
C16A C17A H17D 109.5 . . ?
C16A C17A H17E 109.5 . . ?
C16A C17A H17F 109.5 . . ?
H17D C17A H17E 109.5 . . ?
H17D C17A H17F 109.5 . . ?
H17E C17A H17F 109.5 . . ?
C10A C11A H11D 111(2) . . ?
C10A C11A H11E 111(3) . . ?
C10A C11A H11F 114(2) . . ?
H11D C11A H11E 110(3) . . ?
H11D C11A H11F 102(3) . . ?
H11E C11A H11F 109(4) . . ?
C22A C23A H23D 109.5 . . ?
C22A C23A H23E 109.5 . . ?
C22A C23A H23F 109.5 . . ?
H23D C23A H23E 109.5 . . ?
H23D C23A H23F 109.5 . . ?
H23E C23A H23F 109.5 . . ?
C7A C9A H9AA 120(2) . . ?
C7A C9A H9AB 107(3) . . ?
C7A C9A H9AC 109(3) . . ?
H9AA C9A H9AB 110(4) . . ?
H9AA C9A H9AC 106(4) . . ?
H9AB C9A H9AC 103(4) . . ?
C28A C29A H29D 116(3) . . ?
C28A C29A H29E 107(3) . . ?
C28A C29A H29F 113(4) . . ?
H29D C29A H29E 99(4) . . ?
H29D C29A H29F 116(4) . . ?
H29E C29A H29F 103(4) . . ?
C22A C24A H24D 109.5 . . ?
C22A C24A H24E 109.5 . . ?
C22A C24A H24F 109.5 . . ?
H24D C24A H24E 109.5 . . ?
H24D C24A H24F 109.5 . . ?
H24E C24A H24F 109.5 . . ?

loop_
_geom_bond_atom_site_label_1
_geom_bond_atom_site_label_2
_geom_bond_distance
_geom_bond_site_symmetry_2
_geom_bond_publ_flag
Ce1B F1B 2.1009(17) . ?
Ce1B N4B 2.606(2) . ?
Ce1B N1B 2.235(2) . ?
Ce1B N2B 2.231(3) . ?
Ce1B N3B 2.251(2) . ?
Ce1A F1A 2.0985(18) . ?
Ce1A N4A 2.620(3) . ?
Ce1A N1A 2.227(3) . ?
Ce1A N3A 2.235(2) . ?
Ce1A N2A 2.223(3) . ?
Ce1A C3A 3.093(3) . ?
Si1B N1B 1.738(3) . ?
Si1B C10B 1.892(3) . ?
Si1B C7B 1.895(3) . ?
Si1B C13B 1.898(3) . ?
Si1A N1A 1.734(3) . ?
Si1A C13A 1.900(4) . ?
Si1A C10A 1.901(4) . ?
Si1A C7A 1.889(4) . ?
Si2A N2A 1.737(3) . ?
Si2A C19A 1.895(4) . ?
Si2A C16A 1.884(4) . ?
Si2A C22A 1.897(4) . ?
Si3A N3A 1.738(3) . ?
Si3A C25A 1.891(4) . ?
Si3A C31A 1.898(3) . ?
Si3A C28A 1.881(4) . ?
Si3B N3B 1.745(3) . ?
Si3B C31B 1.891(3) . ?
Si3B C25B 1.882(4) . ?
Si3B C28B 1.890(4) . ?
Si2B N2B 1.734(3) . ?
Si2B C16B 1.891(4) . ?
Si2B C22B 1.893(4) . ?
Si2B C19B 1.896(4) . ?
N4A C4A 1.485(4) . ?
N4A C6A 1.476(4) . ?
N4A C2A 1.478(4) . ?
N4B C4B 1.475(4) . ?
N4B C2B 1.487(4) . ?
N4B C6B 1.475(4) . ?
N1B C1B 1.480(4) . ?
N1A C1A 1.482(4) . ?
N2B C3B 1.481(4) . ?
N3A C5A 1.467(4) . ?
N3B C5B 1.478(4) . ?
N2A C3A 1.477(4) . ?
C31B C33B 1.510(5) . ?
C31B C32B 1.525(5) . ?
C31B H31B 0.89(3) . ?
C5A C6A 1.508(5) . ?
C5A H5AA 1.02(3) . ?
C5A H5AB 0.98(4) . ?
C10B C12B 1.523(5) . ?
C10B C11B 1.528(5) . ?
C10B H10B 0.93(4) . ?
C4B C3B 1.512(5) . ?
C4B H4BA 0.95(3) . ?
C4B H4BB 0.98(4) . ?
C1B C2B 1.513(5) . ?
C1B H1BA 1.00(3) . ?
C1B H1BB 0.98(3) . ?
C2B H2BA 1.01(3) . ?
C2B H2BB 1.01(3) . ?
C3B H3BA 0.99(3) . ?
C3B H3BB 0.98(4) . ?
C5B C6B 1.507(5) . ?
C5B H5BA 1.02(3) . ?
C5B H5BB 0.97(3) . ?
C16B C17B 1.524(5) . ?
C16B C18B 1.536(5) . ?
C16B H16B 0.97(3) . ?
C25A C26A 1.532(5) . ?
C25A C27A 1.520(6) . ?
C25A H25A 0.93(4) . ?
C7B C8B 1.517(5) . ?
C7B C9B 1.532(5) . ?
C7B H7B 0.97(4) . ?
C6B H6BA 0.97(3) . ?
C6B H6BB 1.04(4) . ?
C19A C20A 1.523(6) . ?
C19A C21A 1.522(5) . ?
C19A H19A 0.96(3) . ?
C16A C18A 1.538(5) . ?
C16A C17A 1.524(5) . ?
C16A H16A 0.96(4) . ?
C4A C3A 1.512(5) . ?
C4A H4AA 0.98(3) . ?
C4A H4AB 0.93(3) . ?
C13A C15A 1.523(5) . ?
C13A C14A 1.526(5) . ?
C13A H13A 1.01(4) . ?
C6A H6AA 0.95(3) . ?
C6A H6AB 0.95(3) . ?
C2A C1A 1.514(5) . ?
C2A H2AA 1.01(3) . ?
C2A H2AB 1.00(3) . ?
C25B C27B 1.524(5) . ?
C25B C26B 1.534(5) . ?
C25B H25B 0.98(3) . ?
C13B C15B 1.527(5) . ?
C13B C14B 1.523(5) . ?
C13B H13B 0.99(3) . ?
C31A C33A 1.517(5) . ?
C31A C32A 1.525(5) . ?
C31A H31A 0.98(4) . ?
C28A C30A 1.530(5) . ?
C28A C29A 1.527(7) . ?
C28A H28A 1.00(4) . ?
C27B H27A 0.9800 . ?
C27B H27B 0.9800 . ?
C27B H27C 0.9800 . ?
C22B C23B 1.520(5) . ?
C22B C24B 1.528(6) . ?
C22B H22B 0.95(3) . ?
C12B H12A 1.00(4) . ?
C12B H12B 0.96(4) . ?
C12B H12C 1.05(4) . ?
C3A H3AA 1.06(3) . ?
C3A H3AB 1.05(4) . ?
C1A H1AA 1.00(3) . ?
C1A H1AB 0.99(4) . ?
C11B H11A 1.04(4) . ?
C11B H11B 0.99(4) . ?
C11B H11C 1.05(4) . ?
C19B C20B 1.525(5) . ?
C19B C21B 1.519(6) . ?
C19B H19B 0.98(4) . ?
C10A C12A 1.542(6) . ?
C10A C11A 1.527(6) . ?
C10A H10A 1.03(4) . ?
C28B C29B 1.521(7) . ?
C28B C30B 1.526(6) . ?
C28B H28B 0.94(4) . ?
C33B H33A 0.97(4) . ?
C33B H33B 0.98(4) . ?
C33B H33C 0.98(4) . ?
C33A H33D 1.01(4) . ?
C33A H33E 0.95(4) . ?
C33A H33F 0.97(4) . ?
C17B H17A 1.00(4) . ?
C17B H17B 0.91(4) . ?
C17B H17C 0.99(5) . ?
C20B H20A 0.9800 . ?
C20B H20B 0.9800 . ?
C20B H20C 0.9800 . ?
C7A C8A 1.532(6) . ?
C7A C9A 1.526(6) . ?
C7A H7A 1.01(3) . ?
C26A H26D 0.9800 . ?
C26A H26E 0.9800 . ?
C26A H26F 0.9800 . ?
C23B H23A 0.97(4) . ?
C23B H23B 0.96(4) . ?
C23B H23C 1.05(4) . ?
C32B H32A 0.95(4) . ?
C32B H32B 0.99(4) . ?
C32B H32C 1.00(4) . ?
C32A H32D 0.93(4) . ?
C32A H32E 0.95(4) . ?
C32A H32F 0.98(5) . ?
C15B H15A 0.99(4) . ?
C15B H15B 0.97(5) . ?
C15B H15C 0.92(5) . ?
C20A H20D 0.99(4) . ?
C20A H20E 0.96(4) . ?
C20A H20F 1.00(4) . ?
C14B H14A 0.9800 . ?
C14B H14B 0.9800 . ?
C14B H14C 0.9800 . ?
C18B H18A 1.00(4) . ?
C18B H18B 1.07(5) . ?
C18B H18C 0.98(4) . ?
C15A H15D 0.9800 . ?
C15A H15E 0.9800 . ?
C15A H15F 0.9800 . ?
C30A H30D 0.93(4) . ?
C30A H30E 0.96(5) . ?
C30A H30F 1.00(5) . ?
C26B H26A 1.03(4) . ?
C26B H26B 0.95(4) . ?
C26B H26C 0.96(5) . ?
C22A C23A 1.501(6) . ?
C22A C24A 1.487(7) . ?
C22A H22A 1.03(5) . ?
C8A H8AA 0.9800 . ?
C8A H8AB 0.9800 . ?
C8A H8AC 0.9800 . ?
C21A H21D 1.04(4) . ?
C21A H21E 1.01(5) . ?
C21A H21F 0.92(6) . ?
C21B H21A 0.95(4) . ?
C21B H21B 1.01(4) . ?
C21B H21C 0.99(4) . ?
C8B H8BA 0.9800 . ?
C8B H8BB 0.9800 . ?
C8B H8BC 0.9800 . ?
C29B H29A 1.00(4) . ?
C29B H29B 0.95(5) . ?
C29B H29C 1.00(5) . ?
C14A H14D 0.9800 . ?
C14A H14E 0.9800 . ?
C14A H14F 0.9800 . ?
C24B H24A 0.98(4) . ?
C24B H24B 0.95(5) . ?
C24B H24C 0.90(5) . ?
C9B H9BA 0.9800 . ?
C9B H9BB 0.9800 . ?
C9B H9BC 0.9800 . ?
C30B H30A 0.91(4) . ?
C30B H30B 1.08(5) . ?
C30B H30C 1.04(5) . ?
C12A H12D 1.07(5) . ?
C12A H12E 1.02(6) . ?
C12A H12F 1.02(5) . ?
C18A H18D 0.9800 . ?
C18A H18E 0.9800 . ?
C18A H18F 0.9800 . ?
C27A H27D 1.02(4) . ?
C27A H27E 0.96(5) . ?
C27A H27F 1.00(5) . ?
C17A H17D 0.9800 . ?
C17A H17E 0.9800 . ?
C17A H17F 0.9800 . ?
C11A H11D 0.98(4) . ?
C11A H11E 0.96(5) . ?
C11A H11F 0.99(4) . ?
C23A H23D 0.9800 . ?
C23A H23E 0.9800 . ?
C23A H23F 0.9800 . ?
C9A H9AA 1.03(4) . ?
C9A H9AB 0.96(5) . ?
C9A H9AC 0.98(5) . ?
C29A H29D 1.04(5) . ?
C29A H29E 0.95(5) . ?
C29A H29F 0.95(6) . ?
C24A H24D 0.9800 . ?
C24A H24E 0.9800 . ?
C24A H24F 0.9800 . ?

loop_
_geom_torsion_atom_site_label_1
_geom_torsion_atom_site_label_2
_geom_torsion_atom_site_label_3
_geom_torsion_atom_site_label_4
_geom_torsion
_geom_torsion_site_symmetry_1
_geom_torsion_site_symmetry_2
_geom_torsion_site_symmetry_3
_geom_torsion_site_symmetry_4
_geom_torsion_publ_flag
Ce1B N4B C4B C3B 33.3(3) . . . . ?
Ce1B N4B C2B C1B 31.3(3) . . . . ?
Ce1B N4B C6B C5B 37.0(3) . . . . ?
Ce1B N1B C1B C2B 55.5(3) . . . . ?
Ce1B N2B C3B C4B 52.9(3) . . . . ?
Ce1B N3B C5B C6B 43.4(3) . . . . ?
Ce1A N4A C4A C3A -29.1(3) . . . . ?
Ce1A N4A C6A C5A -32.6(3) . . . . ?
Ce1A N4A C2A C1A -31.9(3) . . . . ?
Ce1A N1A C1A C2A -54.2(3) . . . . ?
Ce1A N3A C5A C6A -54.3(3) . . . . ?
Ce1A N2A C3A C4A -60.3(3) . . . . ?
Si1B N1B C1B C2B -128.8(2) . . . . ?
Si1A N1A C1A C2A 125.4(3) . . . . ?
Si2A N2A C3A Ce1A -178.8(3) . . . . ?
Si2A N2A C3A C4A 120.9(3) . . . . ?
Si3A N3A C5A C6A 130.0(2) . . . . ?
Si3B N3B C5B C6B -131.9(3) . . . . ?
Si2B N2B C3B C4B -122.6(3) . . . . ?
N4A C4A C3A Ce1A 23.2(2) . . . . ?
N4A C4A C3A N2A 58.7(4) . . . . ?
N4A C2A C1A N1A 56.7(4) . . . . ?
N4B C4B C3B N2B -57.5(4) . . . . ?
N1B Si1B C10B C12B 164.3(3) . . . . ?
N1B Si1B C10B C11B -68.7(3) . . . . ?
N1B Si1B C7B C8B -60.6(3) . . . . ?
N1B Si1B C7B C9B 65.1(3) . . . . ?
N1B Si1B C13B C15B -178.1(3) . . . . ?
N1B Si1B C13B C14B 53.7(3) . . . . ?
N1B C1B C2B N4B -56.4(4) . . . . ?
N1A Si1A C7A C8A -53.9(3) . . . . ?
N1A Si1A C7A C9A 73.0(4) . . . . ?
N2B Si2B C16B C17B 75.7(3) . . . . ?
N2B Si2B C16B C18B -157.0(3) . . . . ?
N2B Si2B C22B C23B -40.8(4) . . . . ?
N2B Si2B C22B C24B -169.4(3) . . . . ?
N2B Si2B C19B C20B 60.5(3) . . . . ?
N2B Si2B C19B C21B -65.3(3) . . . . ?
N3A Si3A C25A C26A 58.6(3) . . . . ?
N3A Si3A C25A C27A -65.8(3) . . . . ?
N3A Si3A C31A C33A -47.8(3) . . . . ?
N3A Si3A C31A C32A -176.4(3) . . . . ?
N3A Si3A C28A C30A -164.3(3) . . . . ?
N3A Si3A C28A C29A 69.0(3) . . . . ?
N3A C5A C6A N4A 56.2(4) . . . . ?
N3B Si3B C31B C33B -48.7(3) . . . . ?
N3B Si3B C31B C32B -177.8(3) . . . . ?
N3B Si3B C25B C27B 72.3(3) . . . . ?
N3B Si3B C25B C26B -160.5(3) . . . . ?
N3B Si3B C28B C29B -67.2(3) . . . . ?
N3B Si3B C28B C30B 57.1(4) . . . . ?
N3B C5B C6B N4B -53.5(4) . . . . ?
N2A Si2A C19A C20A 69.7(3) . . . . ?
N2A Si2A C19A C21A -54.1(3) . . . . ?
N2A Si2A C16A C18A -169.2(3) . . . . ?
N2A Si2A C16A C17A 63.3(3) . . . . ?
N2A Si2A C22A C23A -59.5(4) . . . . ?
N2A Si2A C22A C24A 167.5(4) . . . . ?
C31B Si3B N3B Ce1B 152.57(17) . . . . ?
C31B Si3B N3B C5B -32.7(3) . . . . ?
C31B Si3B C25B C27B -51.1(3) . . . . ?
C31B Si3B C25B C26B 76.0(4) . . . . ?
C31B Si3B C28B C29B 53.9(4) . . . . ?
C31B Si3B C28B C30B 178.2(3) . . . . ?
C10B Si1B N1B Ce1B -20.4(2) . . . . ?
C10B Si1B N1B C1B 164.6(2) . . . . ?
C10B Si1B C7B C8B 57.0(3) . . . . ?
C10B Si1B C7B C9B -177.4(3) . . . . ?
C10B Si1B C13B C15B 61.8(4) . . . . ?
C10B Si1B C13B C14B -66.4(3) . . . . ?
C4B N4B C2B C1B 148.6(3) . . . . ?
C4B N4B C6B C5B -80.0(3) . . . . ?
C2B N4B C4B C3B -85.0(3) . . . . ?
C2B N4B C6B C5B 154.9(3) . . . . ?
C16B Si2B N2B Ce1B 17.4(2) . . . . ?
C16B Si2B N2B C3B -167.9(2) . . . . ?
C16B Si2B C22B C23B 78.5(4) . . . . ?
C16B Si2B C22B C24B -50.0(3) . . . . ?
C16B Si2B C19B C20B -55.6(3) . . . . ?
C16B Si2B C19B C21B 178.7(3) . . . . ?
C25A Si3A N3A Ce1A -96.1(2) . . . . ?
C25A Si3A N3A C5A 79.1(3) . . . . ?
C25A Si3A C31A C33A -168.8(3) . . . . ?
C25A Si3A C31A C32A 62.7(3) . . . . ?
C25A Si3A C28A C30A -45.8(4) . . . . ?
C25A Si3A C28A C29A -172.6(3) . . . . ?
C7B Si1B N1B Ce1B 97.6(2) . . . . ?
C7B Si1B N1B C1B -77.4(3) . . . . ?
C7B Si1B C10B C12B 43.6(3) . . . . ?
C7B Si1B C10B C11B 170.5(3) . . . . ?
C7B Si1B C13B C15B -56.2(4) . . . . ?
C7B Si1B C13B C14B 175.6(3) . . . . ?
C6B N4B C4B C3B 150.7(3) . . . . ?
C6B N4B C2B C1B -86.0(3) . . . . ?
C19A Si2A N2A Ce1A -98.7(2) . . . . ?
C19A Si2A N2A C3A 79.9(3) . . . . ?
C19A Si2A C16A C18A -49.7(3) . . . . ?
C19A Si2A C16A C17A -177.2(3) . . . . ?
C19A Si2A C22A C23A 178.9(3) . . . . ?
C19A Si2A C22A C24A 45.9(5) . . . . ?
C16A Si2A N2A Ce1A 18.4(2) . . . . ?
C16A Si2A N2A C3A -163.1(3) . . . . ?
C16A Si2A C19A C20A -46.9(3) . . . . ?
C16A Si2A C19A C21A -170.6(3) . . . . ?
C16A Si2A C22A C23A 60.7(4) . . . . ?
C16A Si2A C22A C24A -72.4(5) . . . . ?
C4A N4A C6A C5A -149.4(3) . . . . ?
C4A N4A C2A C1A 85.1(3) . . . . ?
C13A Si1A N1A Ce1A -120.24(19) . . . . ?
C13A Si1A N1A C1A 60.2(3) . . . . ?
C13A Si1A C7A C8A 179.0(3) . . . . ?
C13A Si1A C7A C9A -54.1(4) . . . . ?
C6A N4A C4A C3A 88.5(3) . . . . ?
C6A N4A C2A C1A -150.3(3) . . . . ?
C2A N4A C4A C3A -146.2(3) . . . . ?
C2A N4A C6A C5A 85.1(3) . . . . ?
C25B Si3B N3B Ce1B 28.4(2) . . . . ?
C25B Si3B N3B C5B -156.9(2) . . . . ?
C25B Si3B C31B C33B 72.6(3) . . . . ?
C25B Si3B C31B C32B -56.5(3) . . . . ?
C25B Si3B C28B C29B 175.6(3) . . . . ?
C25B Si3B C28B C30B -60.0(4) . . . . ?
C13B Si1B N1B Ce1B -144.05(19) . . . . ?
C13B Si1B N1B C1B 41.0(3) . . . . ?
C13B Si1B C10B C12B -73.4(3) . . . . ?
C13B Si1B C10B C11B 53.5(3) . . . . ?
C13B Si1B C7B C8B 178.3(3) . . . . ?
C13B Si1B C7B C9B -56.0(3) . . . . ?
C31A Si3A N3A Ce1A 144.66(17) . . . . ?
C31A Si3A N3A C5A -40.1(3) . . . . ?
C31A Si3A C25A C26A -179.7(3) . . . . ?
C31A Si3A C25A C27A 55.8(3) . . . . ?
C31A Si3A C28A C30A 73.1(4) . . . . ?
C31A Si3A C28A C29A -53.6(3) . . . . ?
C28A Si3A N3A Ce1A 20.9(2) . . . . ?
C28A Si3A N3A C5A -163.9(2) . . . . ?
C28A Si3A C25A C26A -57.3(3) . . . . ?
C28A Si3A C25A C27A 178.3(3) . . . . ?
C28A Si3A C31A C33A 72.0(3) . . . . ?
C28A Si3A C31A C32A -56.6(3) . . . . ?
C22B Si2B N2B Ce1B 141.18(18) . . . . ?
C22B Si2B N2B C3B -44.1(3) . . . . ?
C22B Si2B C16B C17B -46.8(3) . . . . ?
C22B Si2B C16B C18B 80.5(3) . . . . ?
C22B Si2B C19B C20B -177.8(3) . . . . ?
C22B Si2B C19B C21B 56.5(3) . . . . ?
C19B Si2B N2B Ce1B -100.1(2) . . . . ?
C19B Si2B N2B C3B 74.6(3) . . . . ?
C19B Si2B C16B C17B -164.5(3) . . . . ?
C19B Si2B C16B C18B -37.2(3) . . . . ?
C19B Si2B C22B C23B -162.7(3) . . . . ?
C19B Si2B C22B C24B 68.8(3) . . . . ?
C10A Si1A N1A Ce1A -2.6(2) . . . . ?
C10A Si1A N1A C1A 177.9(2) . . . . ?
C10A Si1A C7A C8A 62.2(3) . . . . ?
C10A Si1A C7A C9A -170.9(3) . . . . ?
C28B Si3B N3B Ce1B -89.2(2) . . . . ?
C28B Si3B N3B C5B 85.5(3) . . . . ?
C28B Si3B C31B C33B -168.5(3) . . . . ?
C28B Si3B C31B C32B 62.4(3) . . . . ?
C28B Si3B C25B C27B -169.2(2) . . . . ?
C28B Si3B C25B C26B -42.1(4) . . . . ?
C7A Si1A N1A Ce1A 114.0(2) . . . . ?
C7A Si1A N1A C1A -65.5(3) . . . . ?
C22A Si2A N2A Ce1A 142.4(2) . . . . ?
C22A Si2A N2A C3A -39.0(3) . . . . ?
C22A Si2A C19A C20A -168.9(3) . . . . ?
C22A Si2A C19A C21A 67.3(3) . . . . ?
C22A Si2A C16A C18A 68.2(4) . . . . ?
C22A Si2A C16A C17A -59.3(3) . . . . ?
